data_7053578
loop_
_publ_author_name
'Piskunov, Alexandr V.'
'Mescheryakova, Irina N.'
'Fukin, Georgy K.'
'Cherkasov, Vladimir K.'
'Abakumov, Gleb A.'

_publ_section_title
;
 Indium(iii) complexes with o-iminobenzoquinone in different redox states
;
_journal_issue 8
_journal_name_full 'New Journal of Chemistry'
_journal_page_first 1746
_journal_paper_doi 10.1039/c0nj00229a
_journal_volume 34
_journal_year 2010
_chemical_formula_sum 'C32 H53 I In N3 O'
_chemical_formula_weight 737.49
_chemical_name_systematic
;
?
;
_space_group_IT_number 14
_symmetry_cell_setting monoclinic
_symmetry_space_group_name_Hall '-P 2ybc'
_symmetry_space_group_name_H-M 'P 1 21/c 1'
_atom_sites_solution_hydrogens geom
_atom_sites_solution_primary direct
_atom_sites_solution_secondary difmap
_audit_creation_method SHELXL-97
_cell_angle_alpha 90.00
_cell_angle_beta 106.7190(4)
_cell_angle_gamma 90.00
_cell_formula_units_Z 4
_cell_length_a 10.4572(2)
_cell_length_b 21.0844(5)
_cell_length_c 15.7584(4)
_cell_measurement_reflns_used 700
_cell_measurement_temperature 100(2)
_cell_measurement_theta_max 30
_cell_measurement_theta_min 2
_cell_volume 3327.60(13)
_computing_cell_refinement 'Bruker SMART'
_computing_data_collection 'Bruker SMART'
_computing_data_reduction 'Bruker SHELXTL'
_computing_molecular_graphics 'Bruker SHELXTL'
_computing_publication_material 'Bruker SHELXTL'
_computing_structure_refinement 'SHELXL-97 (Sheldrick, 1997)'
_computing_structure_solution 'SHELXS-97 (Sheldrick, 1990)'
_diffrn_ambient_temperature 100(2)
_diffrn_measured_fraction_theta_full 0.998
_diffrn_measured_fraction_theta_max 0.998
_diffrn_measurement_device_type 'CCD area detector'
_diffrn_measurement_method 'phi and omega scans'
_diffrn_radiation_monochromator graphite
_diffrn_radiation_source 'fine-focus sealed tube'
_diffrn_radiation_type MoK\a
_diffrn_radiation_wavelength 0.71073
_diffrn_reflns_av_R_equivalents 0.0364
_diffrn_reflns_av_sigmaI/netI 0.0312
_diffrn_reflns_limit_h_max 13
_diffrn_reflns_limit_h_min -13
_diffrn_reflns_limit_k_max 26
_diffrn_reflns_limit_k_min -27
_diffrn_reflns_limit_l_max 20
_diffrn_reflns_limit_l_min -20
_diffrn_reflns_number 31928
_diffrn_reflns_theta_full 27.50
_diffrn_reflns_theta_max 27.50
_diffrn_reflns_theta_min 1.93
_exptl_absorpt_coefficient_mu 1.665
_exptl_absorpt_correction_T_max 0.9364
_exptl_absorpt_correction_T_min 0.8252
_exptl_absorpt_correction_type multi-scan
_exptl_absorpt_process_details 'SADABS (Sheldrick, 1998)'
_exptl_crystal_colour orange
_exptl_crystal_density_diffrn 1.472
_exptl_crystal_density_method 'not measured'
_exptl_crystal_description parallelepiped
_exptl_crystal_F_000 1504
_exptl_crystal_size_max 0.12
_exptl_crystal_size_mid 0.06
_exptl_crystal_size_min 0.04
_refine_diff_density_max 1.038
_refine_diff_density_min -0.689
_refine_diff_density_rms 0.087
_refine_ls_extinction_method none
_refine_ls_goodness_of_fit_ref 0.999
_refine_ls_hydrogen_treatment constr
_refine_ls_matrix_type full
_refine_ls_number_parameters 343
_refine_ls_number_reflns 7635
_refine_ls_number_restraints 0
_refine_ls_restrained_S_all 0.999
_refine_ls_R_factor_all 0.0491
_refine_ls_R_factor_gt 0.0292
_refine_ls_shift/su_max 0.001
_refine_ls_shift/su_mean 0.000
_refine_ls_structure_factor_coef Fsqd
_refine_ls_weighting_details 'calc w=1/[\s^2^(Fo^2^)+(0.0362P)^2^+0.1166P] where P=(Fo^2^+2Fc^2^)/3'
_refine_ls_weighting_scheme calc
_refine_ls_wR_factor_gt 0.0628
_refine_ls_wR_factor_ref 0.0676
_reflns_number_gt 5728
_reflns_number_total 7635
_reflns_threshold_expression >2sigma(I)
_cod_data_source_file c0nj00229a.txt
_cod_data_source_block inapm
_cod_depositor_comments
;
The following automatic conversions were performed:

'_symmetry_cell_setting' value 'Monoclinic' changed to 'monoclinic'
according to /home/saulius/struct/CIF-dictionaries/cif_core.dic
dictionary named 'cif_core.dic' version 2.4.2 from 2011-04-26.

Automatic conversion script
Id: cif_fix_values 1891 2012-01-12 08:04:46Z andrius 
;
_cod_original_cell_volume 3327.59(13)
_cod_original_sg_symbol_H-M P2(1)/c
_cod_database_code 7053578

loop_
_symmetry_equiv_pos_as_xyz
'x, y, z'
'-x, y+1/2, -z+1/2'
'-x, -y, -z'
'x, -y-1/2, z-1/2'

loop_
_atom_site_label
_atom_site_type_symbol
_atom_site_fract_x
_atom_site_fract_y
_atom_site_fract_z
_atom_site_U_iso_or_equiv
_atom_site_adp_type
_atom_site_occupancy
_atom_site_symmetry_multiplicity
_atom_site_calc_flag
_atom_site_refinement_flags
In1 In -0.237613(14) 0.202885(8) 0.092657(9) 0.01941(4) Uani 1 1 d .
I1 I -0.098618(16) 0.299526(8) 0.195607(10) 0.03088(4) Uani 1 1 d .
O1 O -0.18521(14) 0.12757(8) 0.18302(10) 0.0243(4) Uani 1 1 d .
N1 N -0.42734(17) 0.17449(9) 0.09548(11) 0.0201(4) Uani 1 1 d .
N2 N -0.09488(19) 0.15706(9) 0.02208(12) 0.0253(4) Uani 1 1 d .
N3 N -0.28092(18) 0.26135(10) -0.04112(12) 0.0261(5) Uani 1 1 d .
C1 C -0.2901(2) 0.10771(11) 0.20981(13) 0.0196(5) Uani 1 1 d .
C6 C -0.4192(2) 0.13192(10) 0.16518(13) 0.0177(4) Uani 1 1 d .
C5 C -0.5293(2) 0.11451(10) 0.19282(13) 0.0176(4) Uani 1 1 d .
H5A H -0.6147 0.1314 0.1631 0.021 Uiso 1 1 calc R
C4 C -0.5162(2) 0.07250(10) 0.26381(14) 0.0178(4) Uani 1 1 d .
C3 C -0.3911(2) 0.04771(10) 0.30447(13) 0.0185(5) Uani 1 1 d .
H3A H -0.3820 0.0185 0.3518 0.022 Uiso 1 1 calc R
C2 C -0.2767(2) 0.06364(10) 0.27909(14) 0.0181(5) Uani 1 1 d .
C11 C -0.6404(2) 0.05526(10) 0.29308(14) 0.0206(5) Uani 1 1 d .
C12 C -0.7167(2) 0.11564(12) 0.30266(16) 0.0299(6) Uani 1 1 d .
H8A H -0.7955 0.1043 0.3211 0.045 Uiso 1 1 calc R
H8B H -0.7447 0.1378 0.2457 0.045 Uiso 1 1 calc R
H8C H -0.6585 0.1434 0.3473 0.045 Uiso 1 1 calc R
C13 C -0.7309(2) 0.01166(13) 0.22245(17) 0.0358(6) Uani 1 1 d .
H9A H -0.8103 0.0003 0.2403 0.054 Uiso 1 1 calc R
H9B H -0.6818 -0.0269 0.2167 0.054 Uiso 1 1 calc R
H9C H -0.7580 0.0339 0.1654 0.054 Uiso 1 1 calc R
C14 C -0.6045(2) 0.02113(12) 0.38273(15) 0.0298(6) Uani 1 1 d .
H10A H -0.6863 0.0111 0.3984 0.045 Uiso 1 1 calc R
H10B H -0.5475 0.0486 0.4283 0.045 Uiso 1 1 calc R
H10C H -0.5565 -0.0182 0.3788 0.045 Uiso 1 1 calc R
C7 C -0.1397(2) 0.03436(11) 0.32726(14) 0.0205(5) Uani 1 1 d .
C8 C -0.1495(2) -0.01508(11) 0.39643(14) 0.0256(5) Uani 1 1 d .
H12A H -0.0606 -0.0324 0.4252 0.038 Uiso 1 1 calc R
H12B H -0.2092 -0.0494 0.3673 0.038 Uiso 1 1 calc R
H12C H -0.1850 0.0050 0.4410 0.038 Uiso 1 1 calc R
C9 C -0.0429(2) 0.08663(11) 0.37476(15) 0.0263(5) Uani 1 1 d .
H13A H 0.0438 0.0677 0.4051 0.039 Uiso 1 1 calc R
H13B H -0.0792 0.1078 0.4182 0.039 Uiso 1 1 calc R
H13C H -0.0317 0.1177 0.3312 0.039 Uiso 1 1 calc R
C10 C -0.0815(2) -0.00002(12) 0.26095(15) 0.0304(6) Uani 1 1 d .
H14A H 0.0053 -0.0183 0.2924 0.046 Uiso 1 1 calc R
H14B H -0.0703 0.0302 0.2164 0.046 Uiso 1 1 calc R
H14C H -0.1425 -0.0339 0.2317 0.046 Uiso 1 1 calc R
C15 C -0.5546(2) 0.19408(10) 0.03937(13) 0.0177(4) Uani 1 1 d .
C16 C -0.6232(2) 0.15586(10) -0.03251(13) 0.0192(5) Uani 1 1 d .
C17 C -0.7359(2) 0.18060(11) -0.09432(14) 0.0203(5) Uani 1 1 d .
H17A H -0.7822 0.1554 -0.1436 0.024 Uiso 1 1 calc R
C18 C -0.7818(2) 0.24140(10) -0.08520(14) 0.0213(5) Uani 1 1 d .
H18A H -0.8543 0.2589 -0.1301 0.026 Uiso 1 1 calc R
C19 C -0.7205(2) 0.27624(11) -0.00988(15) 0.0224(5) Uani 1 1 d .
H19A H -0.7549 0.3168 -0.0018 0.027 Uiso 1 1 calc R
C20 C -0.6091(2) 0.25267(10) 0.05426(14) 0.0198(5) Uani 1 1 d .
C21 C -0.5818(2) 0.08781(11) -0.04194(14) 0.0233(5) Uani 1 1 d .
H21A H -0.4970 0.0798 0.0059 0.028 Uiso 1 1 calc R
C22 C -0.5557(2) 0.07299(12) -0.13071(16) 0.0312(6) Uani 1 1 d .
H22A H -0.4882 0.1023 -0.1400 0.047 Uiso 1 1 calc R
H22B H -0.6387 0.0779 -0.1788 0.047 Uiso 1 1 calc R
H22C H -0.5234 0.0293 -0.1301 0.047 Uiso 1 1 calc R
C23 C -0.6872(2) 0.04208(11) -0.02744(16) 0.0290(6) Uani 1 1 d .
H23A H -0.7039 0.0515 0.0293 0.044 Uiso 1 1 calc R
H23B H -0.6550 -0.0016 -0.0268 0.044 Uiso 1 1 calc R
H23C H -0.7702 0.0470 -0.0755 0.044 Uiso 1 1 calc R
C24 C -0.5564(2) 0.28859(10) 0.14108(15) 0.0246(5) Uani 1 1 d .
H24A H -0.4754 0.2658 0.1776 0.030 Uiso 1 1 calc R
C25 C -0.6620(2) 0.28720(12) 0.19193(16) 0.0309(6) Uani 1 1 d .
H25A H -0.6284 0.3104 0.2479 0.046 Uiso 1 1 calc R
H25B H -0.6804 0.2431 0.2043 0.046 Uiso 1 1 calc R
H25C H -0.7443 0.3072 0.1560 0.046 Uiso 1 1 calc R
C26 C -0.5167(3) 0.35721(12) 0.13067(17) 0.0335(6) Uani 1 1 d .
H26A H -0.4494 0.3582 0.0984 0.050 Uiso 1 1 calc R
H26B H -0.4797 0.3763 0.1893 0.050 Uiso 1 1 calc R
H26C H -0.5956 0.3812 0.0976 0.050 Uiso 1 1 calc R
C27 C -0.1210(3) 0.08810(12) 0.00874(18) 0.0396(7) Uani 1 1 d .
H27A H -0.0593 0.0699 -0.0212 0.059 Uiso 1 1 calc R
H27B H -0.2131 0.0814 -0.0278 0.059 Uiso 1 1 calc R
H27C H -0.1077 0.0674 0.0663 0.059 Uiso 1 1 calc R
C28 C 0.0424(2) 0.16628(13) 0.08077(17) 0.0344(6) Uani 1 1 d .
H28A H 0.1064 0.1474 0.0533 0.052 Uiso 1 1 calc R
H28B H 0.0511 0.1457 0.1380 0.052 Uiso 1 1 calc R
H28C H 0.0606 0.2117 0.0900 0.052 Uiso 1 1 calc R
C29 C -0.1096(3) 0.18783(12) -0.06529(15) 0.0302(6) Uani 1 1 d .
H29A H -0.1762 0.1643 -0.1121 0.036 Uiso 1 1 calc R
H29B H -0.0232 0.1863 -0.0792 0.036 Uiso 1 1 calc R
C30 C -0.1537(2) 0.25610(11) -0.06449(15) 0.0256(5) Uani 1 1 d .
H30A H -0.0834 0.2804 -0.0211 0.031 Uiso 1 1 calc R
H30B H -0.1651 0.2750 -0.1237 0.031 Uiso 1 1 calc R
C31 C -0.3107(3) 0.32945(13) -0.03263(17) 0.0379(7) Uani 1 1 d .
H31A H -0.3273 0.3502 -0.0905 0.057 Uiso 1 1 calc R
H31B H -0.2344 0.3497 0.0099 0.057 Uiso 1 1 calc R
H31C H -0.3899 0.3335 -0.0117 0.057 Uiso 1 1 calc R
C32 C -0.3925(3) 0.23528(16) -0.11296(17) 0.0452(8) Uani 1 1 d .
H32A H -0.4055 0.2613 -0.1663 0.068 Uiso 1 1 calc R
H32B H -0.4743 0.2356 -0.0944 0.068 Uiso 1 1 calc R
H32C H -0.3716 0.1916 -0.1258 0.068 Uiso 1 1 calc R

loop_
_atom_site_aniso_label
_atom_site_aniso_U_11
_atom_site_aniso_U_22
_atom_site_aniso_U_33
_atom_site_aniso_U_23
_atom_site_aniso_U_13
_atom_site_aniso_U_12
In1 0.01521(7) 0.02870(8) 0.01419(7) 0.00520(6) 0.00400(5) -0.00168(6)
I1 0.03408(9) 0.03643(9) 0.02024(8) -0.00278(7) 0.00479(6) -0.00701(7)
O1 0.0152(7) 0.0370(9) 0.0223(8) 0.0122(7) 0.0081(6) 0.0002(6)
N1 0.0130(8) 0.0296(10) 0.0172(9) 0.0075(8) 0.0036(7) -0.0016(7)
N2 0.0284(10) 0.0273(10) 0.0215(10) 0.0040(8) 0.0093(8) -0.0021(8)
N3 0.0239(9) 0.0377(11) 0.0171(9) 0.0057(8) 0.0066(8) -0.0014(9)
C1 0.0155(9) 0.0289(11) 0.0161(10) -0.0016(9) 0.0072(8) 0.0003(9)
C6 0.0176(9) 0.0201(10) 0.0146(10) -0.0011(8) 0.0035(8) -0.0009(8)
C5 0.0160(9) 0.0223(10) 0.0146(10) -0.0010(8) 0.0043(8) 0.0004(8)
C4 0.0185(10) 0.0190(10) 0.0174(10) -0.0028(8) 0.0074(8) -0.0007(8)
C3 0.0200(10) 0.0232(11) 0.0125(10) 0.0010(8) 0.0048(8) 0.0003(8)
C2 0.0157(9) 0.0225(11) 0.0158(10) 0.0018(8) 0.0039(8) 0.0011(8)
C11 0.0192(10) 0.0237(11) 0.0215(11) 0.0028(9) 0.0101(9) 0.0000(9)
C12 0.0268(11) 0.0347(13) 0.0347(13) 0.0107(11) 0.0193(10) 0.0105(10)
C13 0.0265(12) 0.0489(16) 0.0347(14) -0.0043(12) 0.0132(10) -0.0141(11)
C14 0.0276(11) 0.0367(14) 0.0316(13) 0.0127(11) 0.0189(10) 0.0066(10)
C7 0.0177(10) 0.0272(11) 0.0173(10) 0.0048(9) 0.0062(8) 0.0035(9)
C8 0.0208(11) 0.0304(12) 0.0247(12) 0.0099(10) 0.0051(9) 0.0039(9)
C9 0.0202(11) 0.0331(13) 0.0242(12) 0.0066(10) 0.0042(9) 0.0010(9)
C10 0.0265(11) 0.0405(14) 0.0258(12) 0.0056(11) 0.0098(10) 0.0121(11)
C15 0.0167(9) 0.0224(11) 0.0146(10) 0.0039(8) 0.0057(8) 0.0007(8)
C16 0.0198(10) 0.0236(11) 0.0155(10) 0.0011(9) 0.0073(8) 0.0001(9)
C17 0.0188(10) 0.0268(11) 0.0154(10) 0.0012(9) 0.0048(8) -0.0012(9)
C18 0.0172(10) 0.0264(12) 0.0187(11) 0.0049(9) 0.0023(8) -0.0015(9)
C19 0.0243(11) 0.0205(10) 0.0227(11) 0.0036(9) 0.0075(9) 0.0019(9)
C20 0.0203(10) 0.0203(11) 0.0192(11) 0.0015(9) 0.0061(8) -0.0034(8)
C21 0.0242(11) 0.0273(12) 0.0177(11) -0.0022(9) 0.0050(9) 0.0026(9)
C22 0.0372(13) 0.0302(13) 0.0302(13) -0.0059(10) 0.0161(11) -0.0013(11)
C23 0.0379(13) 0.0193(11) 0.0318(13) 0.0000(10) 0.0131(11) 0.0006(10)
C24 0.0271(11) 0.0242(12) 0.0194(11) -0.0013(9) 0.0017(9) 0.0004(9)
C25 0.0383(13) 0.0339(14) 0.0227(12) -0.0037(10) 0.0126(10) -0.0071(11)
C26 0.0411(14) 0.0305(13) 0.0336(14) -0.0081(11) 0.0183(11) -0.0109(11)
C27 0.0608(17) 0.0297(14) 0.0360(14) 0.0009(11) 0.0264(13) -0.0055(13)
C28 0.0232(12) 0.0476(16) 0.0335(14) 0.0071(12) 0.0100(10) 0.0056(11)
C29 0.0356(13) 0.0388(14) 0.0192(11) 0.0037(10) 0.0129(10) -0.0045(11)
C30 0.0238(11) 0.0350(13) 0.0186(11) 0.0048(10) 0.0072(9) -0.0059(10)
C31 0.0431(14) 0.0439(16) 0.0309(14) 0.0182(12) 0.0171(11) 0.0149(12)
C32 0.0303(13) 0.080(2) 0.0208(13) 0.0127(14) 0.0008(11) -0.0150(14)

loop_
_atom_type_symbol
_atom_type_description
_atom_type_scat_dispersion_real
_atom_type_scat_dispersion_imag
_atom_type_scat_source
C C 0.0033 0.0016 'International Tables Vol C Tables 4.2.6.8 and 6.1.1.4'
H H 0.0000 0.0000 'International Tables Vol C Tables 4.2.6.8 and 6.1.1.4'
N N 0.0061 0.0033 'International Tables Vol C Tables 4.2.6.8 and 6.1.1.4'
O O 0.0106 0.0060 'International Tables Vol C Tables 4.2.6.8 and 6.1.1.4'
In In -0.7276 1.3100 'International Tables Vol C Tables 4.2.6.8 and 6.1.1.4'
I I -0.4742 1.8119 'International Tables Vol C Tables 4.2.6.8 and 6.1.1.4'

loop_
_geom_angle_atom_site_label_1
_geom_angle_atom_site_label_2
_geom_angle_atom_site_label_3
_geom_angle
N1 In1 O1 80.36(6)
N1 In1 N2 129.77(7)
O1 In1 N2 86.07(6)
N1 In1 N3 103.22(7)
O1 In1 N3 160.57(7)
N2 In1 N3 76.96(7)
N1 In1 I1 123.07(5)
O1 In1 I1 99.80(4)
N2 In1 I1 106.79(5)
N3 In1 I1 94.17(5)
C1 O1 In1 111.70(12)
C6 N1 C15 120.37(17)
C6 N1 In1 110.89(13)
C15 N1 In1 128.72(14)
C28 N2 C27 108.8(2)
C28 N2 C29 110.12(19)
C27 N2 C29 109.28(18)
C28 N2 In1 106.78(14)
C27 N2 In1 111.09(15)
C29 N2 In1 110.69(14)
C32 N3 C31 106.8(2)
C32 N3 C30 110.41(19)
C31 N3 C30 108.71(19)
C32 N3 In1 113.25(16)
C31 N3 In1 114.49(14)
C30 N3 In1 103.09(13)
O1 C1 C2 122.50(18)
O1 C1 C6 118.28(19)
C2 C1 C6 119.22(19)
C5 C6 N1 122.97(18)
C5 C6 C1 120.13(19)
N1 C6 C1 116.87(18)
C6 C5 C4 121.09(19)
C3 C4 C5 118.06(19)
C3 C4 C11 122.57(19)
C5 C4 C11 119.36(18)
C4 C3 C2 123.1(2)
C3 C2 C1 118.28(18)
C3 C2 C7 120.62(18)
C1 C2 C7 121.09(18)
C12 C11 C14 107.21(18)
C12 C11 C13 109.76(19)
C14 C11 C13 108.82(19)
C12 C11 C4 109.93(18)
C14 C11 C4 112.46(17)
C13 C11 C4 108.64(18)
C8 C7 C10 106.48(19)
C8 C7 C9 108.10(18)
C10 C7 C9 109.64(19)
C8 C7 C2 112.28(17)
C10 C7 C2 110.34(17)
C9 C7 C2 109.90(18)
C16 C15 C20 119.95(18)
C16 C15 N1 120.05(19)
C20 C15 N1 119.97(18)
C17 C16 C15 118.7(2)
C17 C16 C21 119.47(19)
C15 C16 C21 121.75(18)
C18 C17 C16 121.3(2)
C19 C18 C17 119.28(19)
C18 C19 C20 121.0(2)
C19 C20 C15 119.0(2)
C19 C20 C24 119.0(2)
C15 C20 C24 121.81(18)
C16 C21 C23 110.07(18)
C16 C21 C22 114.37(19)
C23 C21 C22 109.45(19)
C20 C24 C26 114.48(19)
C20 C24 C25 109.26(18)
C26 C24 C25 109.35(19)
N2 C29 C30 110.94(19)
N3 C30 C29 111.75(19)

loop_
_geom_bond_atom_site_label_1
_geom_bond_atom_site_label_2
_geom_bond_distance
In1 N1 2.0851(17)
In1 O1 2.0978(15)
In1 N2 2.314(2)
In1 N3 2.3704(18)
In1 I1 2.7459(2)
O1 C1 1.351(2)
N1 C6 1.402(3)
N1 C15 1.430(2)
N2 C28 1.480(3)
N2 C27 1.483(3)
N2 C29 1.490(3)
N3 C32 1.478(3)
N3 C31 1.483(3)
N3 C30 1.484(3)
C1 C2 1.409(3)
C1 C6 1.425(3)
C6 C5 1.393(3)
C5 C4 1.402(3)
C4 C3 1.383(3)
C4 C11 1.542(3)
C3 C2 1.407(3)
C2 C7 1.544(3)
C11 C12 1.532(3)
C11 C14 1.533(3)
C11 C13 1.540(3)
C7 C8 1.533(3)
C7 C10 1.534(3)
C7 C9 1.537(3)
C15 C16 1.407(3)
C15 C20 1.408(3)
C16 C17 1.396(3)
C16 C21 1.518(3)
C17 C18 1.391(3)
C18 C19 1.386(3)
C19 C20 1.396(3)
C20 C24 1.522(3)
C21 C23 1.530(3)
C21 C22 1.533(3)
C24 C26 1.527(3)
C24 C25 1.540(3)
C29 C30 1.513(3)

loop_
_geom_torsion_atom_site_label_1
_geom_torsion_atom_site_label_2
_geom_torsion_atom_site_label_3
_geom_torsion_atom_site_label_4
_geom_torsion
N1 In1 O1 C1 -11.57(14)
N2 In1 O1 C1 -143.03(14)
N3 In1 O1 C1 -114.0(2)
I1 In1 O1 C1 110.59(13)
O1 In1 N1 C6 11.70(14)
N2 In1 N1 C6 88.30(15)
N3 In1 N1 C6 172.21(14)
I1 In1 N1 C6 -83.77(15)
O1 In1 N1 C15 -170.15(19)
N2 In1 N1 C15 -93.56(19)
N3 In1 N1 C15 -9.6(2)
I1 In1 N1 C15 94.37(18)
N1 In1 N2 C28 -144.30(14)
O1 In1 N2 C28 -70.29(15)
N3 In1 N2 C28 119.23(16)
I1 In1 N2 C28 28.76(15)
N1 In1 N2 C27 -25.75(18)
O1 In1 N2 C27 48.25(15)
N3 In1 N2 C27 -122.22(16)
I1 In1 N2 C27 147.31(14)
N1 In1 N2 C29 95.84(16)
O1 In1 N2 C29 169.84(15)
N3 In1 N2 C29 -0.63(14)
I1 In1 N2 C29 -91.10(14)
N1 In1 N3 C32 -35.65(19)
O1 In1 N3 C32 62.9(3)
N2 In1 N3 C32 92.67(18)
I1 In1 N3 C32 -161.05(17)
N1 In1 N3 C31 87.14(16)
O1 In1 N3 C31 -174.30(17)
N2 In1 N3 C31 -144.53(16)
I1 In1 N3 C31 -38.25(15)
N1 In1 N3 C30 -154.96(14)
O1 In1 N3 C30 -56.4(2)
N2 In1 N3 C30 -26.64(13)
I1 In1 N3 C30 79.64(13)
In1 O1 C1 C2 -171.26(17)
In1 O1 C1 C6 9.5(2)
C15 N1 C6 C5 -10.6(3)
In1 N1 C6 C5 167.73(16)
C15 N1 C6 C1 171.20(19)
In1 N1 C6 C1 -10.5(2)
O1 C1 C6 C5 -177.61(19)
C2 C1 C6 C5 3.2(3)
O1 C1 C6 N1 0.6(3)
C2 C1 C6 N1 -178.59(19)
N1 C6 C5 C4 -178.99(19)
C1 C6 C5 C4 -0.8(3)
C6 C5 C4 C3 -1.4(3)
C6 C5 C4 C11 179.12(19)
C5 C4 C3 C2 1.3(3)
C11 C4 C3 C2 -179.2(2)
C4 C3 C2 C1 1.0(3)
C4 C3 C2 C7 179.9(2)
O1 C1 C2 C3 177.61(19)
C6 C1 C2 C3 -3.2(3)
O1 C1 C2 C7 -1.3(3)
C6 C1 C2 C7 177.89(19)
C3 C4 C11 C12 132.4(2)
C5 C4 C11 C12 -48.1(3)
C3 C4 C11 C14 13.1(3)
C5 C4 C11 C14 -167.45(19)
C3 C4 C11 C13 -107.5(2)
C5 C4 C11 C13 72.0(2)
C3 C2 C7 C8 4.4(3)
C1 C2 C7 C8 -176.7(2)
C3 C2 C7 C10 123.0(2)
C1 C2 C7 C10 -58.1(3)
C3 C2 C7 C9 -115.9(2)
C1 C2 C7 C9 63.0(3)
C6 N1 C15 C16 -83.3(3)
In1 N1 C15 C16 98.7(2)
C6 N1 C15 C20 98.8(2)
In1 N1 C15 C20 -79.1(2)
C20 C15 C16 C17 8.1(3)
N1 C15 C16 C17 -169.75(19)
C20 C15 C16 C21 -168.9(2)
N1 C15 C16 C21 13.2(3)
C15 C16 C17 C18 -0.9(3)
C21 C16 C17 C18 176.2(2)
C16 C17 C18 C19 -5.0(3)
C17 C18 C19 C20 3.7(3)
C18 C19 C20 C15 3.4(3)
C18 C19 C20 C24 -172.1(2)
C16 C15 C20 C19 -9.3(3)
N1 C15 C20 C19 168.50(19)
C16 C15 C20 C24 166.1(2)
N1 C15 C20 C24 -16.1(3)
C17 C16 C21 C23 -66.3(3)
C15 C16 C21 C23 110.7(2)
C17 C16 C21 C22 57.4(3)
C15 C16 C21 C22 -125.6(2)
C19 C20 C24 C26 -58.1(3)
C15 C20 C24 C26 126.4(2)
C19 C20 C24 C25 64.9(3)
C15 C20 C24 C25 -110.5(2)
C28 N2 C29 C30 -89.4(2)
C27 N2 C29 C30 151.1(2)
In1 N2 C29 C30 28.5(2)
C32 N3 C30 C29 -68.9(2)
C31 N3 C30 C29 174.28(18)
In1 N3 C30 C29 52.40(19)
N2 C29 C30 N3 -57.3(2)
